data_7009801
loop_
_publ_author_name
'Biradha, Kumar'
'Mondal, Arunendu'
'Moulton, Brian'
'Zaworotko, Michael J.'

_publ_section_title
;
 Coexisting covalent and non-covalent planar networks in the crystal
 structures of {[M(bipy)2(NO3)2]&#x00B7;arene}n (M&#x2005;=&#x2005;Ni,
 1; Co, 2; arene&#x2005;=&#x2005;chlorobenzene, o-dichlorobenzene,
 benzene, nitrobenzene, toluene or anisole)&#x200A;&#x2020;
;
_journal_issue 21
_journal_name_full 'Journal of the Chemical Society, Dalton Transactions'
_journal_page_first 3837
_journal_paper_doi 10.1039/b003733h
_journal_year 2000
_chemical_formula_sum 'C32 H28 N6 Ni O6'
_chemical_formula_weight 651.31
_chemical_name_common 1-2PhH
_chemical_name_systematic
; 
 ? 
;
_space_group_IT_number 15
_symmetry_space_group_name_Hall '-C 2yc'
_symmetry_space_group_name_H-M 'C 1 2/c 1'
_atom_sites_solution_hydrogens geom
_atom_sites_solution_primary direct
_atom_sites_solution_secondary difmap
_audit_creation_method SHELXL
_cell_angle_alpha 90.00
_cell_angle_beta 101.2060(10)
_cell_angle_gamma 90.00
_cell_formula_units_Z 4
_cell_length_a 21.164(2)
_cell_length_b 11.4128(9)
_cell_length_c 12.6597(10)
_cell_measurement_temperature 293(2)
_cell_volume 2999.5(4)
_computing_structure_refinement 'SHELXL-93 (Sheldrick, 1993)'
_computing_structure_solution 'SHELXS-86 (Sheldrick, 1990)'
_diffrn_ambient_temperature 293(2)
_diffrn_radiation_monochromator graphite
_diffrn_radiation_source 'fine-focus sealed tube'
_diffrn_radiation_type MoK\a
_diffrn_radiation_wavelength 0.71073
_diffrn_reflns_av_R_equivalents 0.0240
_diffrn_reflns_av_sigmaI/netI 0.0534
_diffrn_reflns_limit_h_max 27
_diffrn_reflns_limit_h_min -23
_diffrn_reflns_limit_k_max 6
_diffrn_reflns_limit_k_min -14
_diffrn_reflns_limit_l_max 16
_diffrn_reflns_limit_l_min -15
_diffrn_reflns_number 4492
_diffrn_reflns_theta_max 27.93
_diffrn_reflns_theta_min 1.96
_exptl_absorpt_coefficient_mu 0.703
_exptl_crystal_density_diffrn 1.442
_exptl_crystal_F_000 1352
_refine_diff_density_max 0.539
_refine_diff_density_min -0.506
_refine_diff_density_rms 0.071
_refine_ls_extinction_method none
_refine_ls_goodness_of_fit_all 1.038
_refine_ls_goodness_of_fit_obs 1.108
_refine_ls_matrix_type full
_refine_ls_number_parameters 194
_refine_ls_number_reflns 3067
_refine_ls_number_restraints 0
_refine_ls_restrained_S_all 1.038
_refine_ls_restrained_S_obs 1.108
_refine_ls_R_factor_all 0.0684
_refine_ls_R_factor_obs 0.0449
_refine_ls_shift/esd_max -0.008
_refine_ls_shift/esd_mean 0.001
_refine_ls_structure_factor_coef Fsqd
_refine_ls_weighting_details 'w=1/[\s^2^(Fo^2^)+(0.0656P)^2^+0.2833P] where P=(Fo^2^+2Fc^2^)/3'
_refine_ls_weighting_scheme calc
_refine_ls_wR_factor_all 0.1179
_refine_ls_wR_factor_obs 0.1085
_reflns_number_observed 2321
_reflns_number_total 3067
_reflns_observed_criterion >2sigma(I)
_cod_data_source_file b003733h.txt
_cod_data_source_block 1-2PhH
_cod_depositor_comments
;
The following automatic conversions were performed:

'_refine_ls_weighting_scheme' value 'calc
w=1/[\s^2^(Fo^2^)+(0.0656P)^2^+0.2833P] where P=(Fo^2^+2Fc^2^)/3' was
changed to 'calc'. New tag '_refine_ls_weighting_details' was
created. The value of the new tag was set to
'w=1/[\s^2^(Fo^2^)+(0.0656P)^2^+0.2833P] where P=(Fo^2^+2Fc^2^)/3'.

Automatic conversion script
Id: cif_fix_values 3143 2015-03-26 13:38:13Z robertas 
;
_cod_database_code 7009801

loop_
_symmetry_equiv_pos_as_xyz
'x, y, z'
'-x, y, -z+1/2'
'x+1/2, y+1/2, z'
'-x+1/2, y+1/2, -z+1/2'
'-x, -y, -z'
'x, -y, z-1/2'
'-x+1/2, -y+1/2, -z'
'x+1/2, -y+1/2, z-1/2'

loop_
_atom_site_aniso_label
_atom_site_aniso_U_11
_atom_site_aniso_U_22
_atom_site_aniso_U_33
_atom_site_aniso_U_23
_atom_site_aniso_U_13
_atom_site_aniso_U_12
Ni1 0.0148(2) 0.0134(2) 0.0181(3) 0.000 -0.0029(2) 0.000
O1 0.0256(10) 0.0344(11) 0.0235(10) 0.0005(9) 0.0034(8) 0.0041(9)
O2 0.052(2) 0.043(2) 0.159(3) -0.025(2) 0.052(2) 0.0061(13)
O3 0.048(2) 0.070(2) 0.110(3) 0.057(2) 0.000(2) -0.0188(14)
N1 0.0295(13) 0.0280(13) 0.0274(13) 0.0026(11) 0.0021(10) -0.0073(11)
N11 0.0178(11) 0.0164(11) 0.0200(11) 0.0007(9) -0.0014(9) -0.0009(8)
N21 0.018(2) 0.014(2) 0.020(2) 0.000 -0.0034(13) 0.000
N22 0.021(2) 0.016(2) 0.021(2) 0.000 -0.0020(14) 0.000
C11 0.0226(14) 0.0230(14) 0.0225(15) 0.0081(11) -0.0031(12) -0.0038(11)
C12 0.0205(14) 0.023(2) 0.0251(15) 0.0061(11) -0.0017(12) -0.0070(10)
C13 0.0151(12) 0.0159(12) 0.0185(14) -0.0011(10) -0.0004(10) 0.0009(10)
C14 0.0206(14) 0.024(2) 0.0219(15) 0.0093(11) -0.0025(11) -0.0026(10)
C15 0.0166(13) 0.0213(14) 0.027(2) 0.0070(11) -0.0018(12) -0.0035(10)
C21 0.036(2) 0.0184(14) 0.028(2) 0.0024(12) 0.0082(13) -0.0022(12)
C22 0.042(2) 0.0188(14) 0.028(2) -0.0043(12) 0.0110(13) 0.0006(13)
C23 0.028(2) 0.015(2) 0.022(2) 0.000 -0.002(2) 0.000
C24 0.028(2) 0.017(2) 0.027(2) 0.000 0.004(2) 0.000
C25 0.039(2) 0.0183(15) 0.022(2) 0.0026(11) -0.0008(13) 0.0002(12)
C26 0.032(2) 0.0190(14) 0.0172(14) -0.0017(11) -0.0024(12) 0.0011(11)
C31 0.104(5) 0.156(7) 0.144(6) -0.060(5) 0.009(5) 0.079(5)
C32 0.100(5) 0.131(6) 0.138(6) -0.063(5) 0.027(4) 0.051(4)
C33 0.062(3) 0.103(4) 0.114(5) -0.077(4) 0.011(3) 0.018(3)
C34 0.069(3) 0.103(4) 0.135(5) -0.075(4) 0.011(4) 0.023(3)
C35 0.064(4) 0.115(5) 0.187(8) -0.090(5) 0.004(4) 0.018(3)
C36 0.068(4) 0.155(7) 0.172(8) -0.098(6) -0.018(5) 0.052(4)

loop_
_atom_site_label
_atom_site_type_symbol
_atom_site_fract_x
_atom_site_fract_y
_atom_site_fract_z
_atom_site_U_iso_or_equiv
_atom_site_thermal_displace_type
_atom_site_occupancy
_atom_site_calc_flag
_atom_site_refinement_flags
_atom_site_disorder_group
Ni1 Ni 0.5000 0.18458(4) 0.2500 0.01626(15) Uani 1 d S .
O1 O 0.52260(9) 0.1859(2) 0.09506(15) 0.0280(4) Uani 1 d . .
O2 O 0.60651(14) 0.1041(2) 0.0553(3) 0.0807(11) Uani 1 d . .
O3 O 0.59265(13) 0.2863(3) 0.0347(3) 0.0781(11) Uani 1 d . .
N1 N 0.57537(12) 0.1907(2) 0.0608(2) 0.0287(5) Uani 1 d . .
N11 N 0.59556(10) 0.1955(2) 0.3346(2) 0.0188(5) Uani 1 d . .
N21 N 0.5000 -0.0043(3) 0.2500 0.0182(7) Uani 1 d S .
N22 N 0.5000 0.3716(3) 0.2500 0.0202(7) Uani 1 d S .
C11 C 0.63693(13) 0.2738(2) 0.3076(2) 0.0237(6) Uani 1 d . .
H11 H 0.62446(13) 0.3148(2) 0.2434(2) 0.028 Uiso 1 d R .
C12 C 0.69666(13) 0.2973(2) 0.3690(2) 0.0236(6) Uani 1 d . .
H12 H 0.72297(13) 0.3531(2) 0.3459(2) 0.028 Uiso 1 d R .
C13 C 0.71798(12) 0.2383(2) 0.4654(2) 0.0170(5) Uani 1 d . .
C14 C 0.67521(12) 0.1555(2) 0.4929(2) 0.0231(6) Uani 1 d . .
H14 H 0.68668(12) 0.1128(2) 0.5563(2) 0.028 Uiso 1 d R .
C15 C 0.61631(12) 0.1368(2) 0.4271(2) 0.0225(6) Uani 1 d . .
H15 H 0.58934(12) 0.0804(2) 0.4475(2) 0.027 Uiso 1 d R .
C21 C 0.52109(14) -0.0674(2) 0.1737(2) 0.0274(6) Uani 1 d . .
H21 H 0.53583(14) -0.0271(2) 0.1195(2) 0.033 Uiso 1 d R .
C22 C 0.52211(14) -0.1886(2) 0.1714(2) 0.0290(6) Uani 1 d . .
H22 H 0.53763(14) -0.2272(2) 0.1170(2) 0.035 Uiso 1 d R .
C23 C 0.5000 -0.2529(3) 0.2500 0.0224(8) Uani 1 d S .
C24 C 0.5000 -0.3829(3) 0.2500 0.0242(9) Uani 1 d S .
C25 C 0.48364(14) -0.4457(2) 0.1546(2) 0.0272(6) Uani 1 d . .
H25 H 0.47246(14) -0.4068(2) 0.0891(2) 0.033 Uiso 1 d R .
C26 C 0.48414(14) -0.5666(2) 0.1582(2) 0.0238(6) Uani 1 d . .
H26 H 0.47292(14) -0.6075(2) 0.0938(2) 0.029 Uiso 1 d R .
C31 C 0.7968(3) -0.0398(4) 0.4078(3) 0.137(3) Uani 1 d G .
H31 H 0.8129(3) -0.0808(4) 0.4708(3) 0.164 Uiso 1 calc R .
C32 C 0.7328(2) -0.0537(3) 0.3571(4) 0.123(3) Uani 1 d G .
H32 H 0.7061(4) -0.1040(4) 0.3861(6) 0.147 Uiso 1 calc R .
C33 C 0.70878(14) 0.0076(4) 0.2629(4) 0.094(2) Uani 1 d G .
H33 H 0.66598(15) -0.0017(5) 0.2290(5) 0.113 Uiso 1 calc R .
C34 C 0.7487(2) 0.0827(3) 0.2195(3) 0.104(2) Uani 1 d G .
H34 H 0.7326(3) 0.1237(5) 0.1565(3) 0.124 Uiso 1 calc R .
C35 C 0.8127(2) 0.0966(3) 0.2702(4) 0.125(3) Uani 1 d G .
H35 H 0.8394(3) 0.1469(4) 0.2412(6) 0.150 Uiso 1 calc R .
C36 C 0.8367(2) 0.0353(5) 0.3644(4) 0.137(3) Uani 1 d G .
H36 H 0.8795(2) 0.0446(6) 0.3983(6) 0.165 Uiso 1 calc R .

loop_
_atom_type_symbol
_atom_type_description
_atom_type_scat_dispersion_real
_atom_type_scat_dispersion_imag
_atom_type_scat_source
C C 0.0033 0.0016 'International Tables Vol C Tables 4.2.6.8 and 6.1.1.4'
H H 0.0000 0.0000 'International Tables Vol C Tables 4.2.6.8 and 6.1.1.4'
N N 0.0061 0.0033 'International Tables Vol C Tables 4.2.6.8 and 6.1.1.4'
O O 0.0106 0.0060 'International Tables Vol C Tables 4.2.6.8 and 6.1.1.4'
Ni Ni 0.3393 1.1124 'International Tables Vol C Tables 4.2.6.8 and 6.1.1.4'

loop_
_geom_angle_atom_site_label_1
_geom_angle_atom_site_label_2
_geom_angle_atom_site_label_3
_geom_angle
_geom_angle_site_symmetry_1
_geom_angle_site_symmetry_3
_geom_angle_publ_flag
N11 Ni1 N11 173.20(12) . 2_655 ?
N11 Ni1 O1 95.97(8) . . ?
N11 Ni1 O1 83.98(8) 2_655 . ?
N11 Ni1 O1 83.98(8) . 2_655 ?
N11 Ni1 O1 95.97(8) 2_655 2_655 ?
O1 Ni1 O1 179.19(11) . 2_655 ?
N11 Ni1 N22 86.60(6) . . ?
N11 Ni1 N22 86.60(6) 2_655 . ?
O1 Ni1 N22 89.59(6) . . ?
O1 Ni1 N22 89.59(6) 2_655 . ?
N11 Ni1 N21 93.40(6) . . ?
N11 Ni1 N21 93.40(6) 2_655 . ?
O1 Ni1 N21 90.41(6) . . ?
O1 Ni1 N21 90.41(6) 2_655 . ?
N22 Ni1 N21 180.0 . . ?
N1 O1 Ni1 133.5(2) . . ?
O2 N1 O3 121.8(3) . . ?
O2 N1 O1 120.8(3) . . ?
O3 N1 O1 117.4(3) . . ?
C11 N11 C15 115.7(2) . . ?
C11 N11 Ni1 121.4(2) . . ?
C15 N11 Ni1 122.2(2) . . ?
C21 N21 C21 115.4(3) . 2_655 ?
C21 N21 Ni1 122.3(2) . . ?
C21 N21 Ni1 122.3(2) 2_655 . ?
C26 N22 C26 116.8(3) 2_665 1_565 ?
C26 N22 Ni1 121.6(2) 2_665 . ?
C26 N22 Ni1 121.6(2) 1_565 . ?
N11 C11 C12 124.0(2) . . ?
C11 C12 C13 120.5(2) . . ?
C12 C13 C14 115.5(2) . . ?
C12 C13 C13 122.2(3) . 7_656 ?
C14 C13 C13 122.3(3) . 7_656 ?
C15 C14 C13 120.6(2) . . ?
N11 C15 C14 123.6(2) . . ?
N21 C21 C22 123.9(3) . . ?
C21 C22 C23 120.2(3) . . ?
C22 C23 C22 116.3(3) . 2_655 ?
C22 C23 C24 121.9(2) . . ?
C22 C23 C24 121.9(2) 2_655 . ?
C25 C24 C25 117.9(3) 2_655 . ?
C25 C24 C23 121.1(2) 2_655 . ?
C25 C24 C23 121.1(2) . . ?
C26 C25 C24 119.2(3) . . ?
N22 C26 C25 123.5(3) 1_545 . ?
C32 C31 C36 120.0 . . ?
C33 C32 C31 120.0 . . ?
C34 C33 C32 120.0 . . ?
C33 C34 C35 120.0 . . ?
C36 C35 C34 120.0 . . ?
C35 C36 C31 120.0 . . ?

loop_
_geom_bond_atom_site_label_1
_geom_bond_atom_site_label_2
_geom_bond_distance
_geom_bond_site_symmetry_2
_geom_bond_publ_flag
Ni1 N11 2.100(2) . ?
Ni1 N11 2.100(2) 2_655 ?
Ni1 O1 2.107(2) . ?
Ni1 O1 2.107(2) 2_655 ?
Ni1 N22 2.135(3) . ?
Ni1 N21 2.155(3) . ?
O1 N1 1.275(3) . ?
O2 N1 1.197(3) . ?
O3 N1 1.217(3) . ?
N11 C11 1.341(3) . ?
N11 C15 1.346(3) . ?
N21 C21 1.348(3) . ?
N21 C21 1.348(3) 2_655 ?
N22 C26 1.344(3) 2_665 ?
N22 C26 1.344(3) 1_565 ?
C11 C12 1.376(4) . ?
C12 C13 1.390(4) . ?
C13 C14 1.399(3) . ?
C13 C13 1.488(5) 7_656 ?
C14 C15 1.375(4) . ?
C21 C22 1.384(4) . ?
C22 C23 1.388(3) . ?
C23 C22 1.388(3) 2_655 ?
C23 C24 1.484(5) . ?
C24 C25 1.390(3) 2_655 ?
C24 C25 1.390(3) . ?
C25 C26 1.381(4) . ?
C26 N22 1.344(3) 1_545 ?
C31 C32 1.39 . ?
C31 C36 1.39 . ?
C32 C33 1.39 . ?
C33 C34 1.39 . ?
C34 C35 1.39 . ?
C35 C36 1.39 . ?
